data_4060414
_journal_name_full Organometallics
_journal_year 2005
_chemical_formula_moiety 'C26 H18 Br2 N8 O6 Re2, 3(C3 H6 O)'
_chemical_formula_sum 'C35 H36 Br2 N8 O9 Re2'
_chemical_formula_weight 1244.94
_space_group_IT_number 15
_symmetry_cell_setting monoclinic
_symmetry_space_group_name_Hall '-C 2yc'
_symmetry_space_group_name_H-M 'C 1 2/c 1'
_cell_angle_alpha 90.00
_cell_angle_beta 92.034(2)
_cell_angle_gamma 90.00
_cell_formula_units_Z 4
_cell_length_a 18.5053(11)
_cell_length_b 14.6677(9)
_cell_length_c 15.6163(10)
_cell_measurement_temperature 150(2)
_cell_volume 4236.1(5)
_diffrn_ambient_temperature 150(2)
_exptl_crystal_density_diffrn 1.952
_cod_depositor_comments
;
The following automatic conversions were performed:
'_symmetry_cell_setting' value 'Monoclinic' changed to 'monoclinic'
according to '/home/saulius/struct/CIF-dictionaries/cif_core.dic'
dictionary named 'cif_core.dic' version 2.4.1 from 2010-06-29.

Automatic conversion script
Id: cif_fix_enum 1527 2010-12-29 10:47:43Z saulius 
;
_cod_original_sg_symbol_H-M 'C 2/c'
_cod_database_code 4060414

loop_
_symmetry_equiv_pos_as_xyz
'x, y, z'
'-x, y, -z+1/2'
'x+1/2, y+1/2, z'
'-x+1/2, y+1/2, -z+1/2'
'-x, -y, -z'
'x, -y, z-1/2'
'-x+1/2, -y+1/2, -z'
'x+1/2, -y+1/2, z-1/2'

loop_
_atom_site_label
_atom_site_type_symbol
_atom_site_fract_x
_atom_site_fract_y
_atom_site_fract_z
_atom_site_U_iso_or_equiv
_atom_site_adp_type
_atom_site_occupancy
_atom_site_symmetry_multiplicity
_atom_site_calc_flag
_atom_site_refinement_flags
_atom_site_disorder_assembly
_atom_site_disorder_group
Re1 Re 0.262541(18) 0.54819(2) 0.05133(2) 0.03622(16) Uani 1 1 d . . .
Br1 Br 0.15232(5) 0.45278(6) 0.10528(7) 0.0513(3) Uani 1 1 d . . .
C1 C 0.3911(4) 0.3765(5) 0.0619(5) 0.0314(18) Uani 1 1 d . . .
H1 H 0.4168 0.3171 0.0707 0.038 Uiso 1 1 calc R . .
C2 C 0.4466(4) 0.4430(5) 0.0297(5) 0.0303(19) Uani 1 1 d . . .
C3 C 0.4882(4) 0.4945(5) 0.0864(5) 0.0336(19) Uani 1 1 d . . .
H3 H 0.4800 0.4913 0.1461 0.040 Uiso 1 1 calc R . .
C4 C 0.4586(4) 0.4496(5) -0.0571(5) 0.0335(19) Uani 1 1 d . . .
H4 H 0.4297 0.4150 -0.0968 0.040 Uiso 1 1 calc R . .
C11 C 0.3799(5) 0.3637(6) 0.2209(5) 0.041(2) Uani 1 1 d . . .
H11 H 0.4086 0.3108 0.2309 0.049 Uiso 1 1 calc R . .
C12 C 0.3498(6) 0.4157(7) 0.2808(6) 0.058(3) Uani 1 1 d . . .
H12 H 0.3523 0.4064 0.3411 0.069 Uiso 1 1 calc R . .
C13 C 0.3145(5) 0.4852(6) 0.2373(6) 0.048(2) Uani 1 1 d . . .
H13 H 0.2885 0.5326 0.2639 0.057 Uiso 1 1 calc R . .
C21 C 0.3239(5) 0.2862(5) -0.0535(5) 0.035(2) Uani 1 1 d . . .
H21 H 0.3523 0.2322 -0.0509 0.042 Uiso 1 1 calc R . .
C22 C 0.2700(5) 0.3031(6) -0.1090(5) 0.038(2) Uani 1 1 d . . .
H22 H 0.2518 0.2644 -0.1536 0.046 Uiso 1 1 calc R . .
C23 C 0.2452(5) 0.3906(6) -0.0879(5) 0.039(2) Uani 1 1 d . . .
H23 H 0.2061 0.4207 -0.1169 0.047 Uiso 1 1 calc R . .
C31 C 0.2080(5) 0.6029(6) -0.0376(7) 0.050(2) Uani 1 1 d . . .
C32 C 0.2362(5) 0.6476(6) 0.1241(6) 0.051(2) Uani 1 1 d . . .
C33 C 0.3429(5) 0.6190(5) 0.0165(5) 0.038(2) Uani 1 1 d . . .
N11 N 0.3215(4) 0.4773(4) 0.1534(4) 0.0363(16) Uani 1 1 d . . .
N12 N 0.3619(3) 0.4006(4) 0.1439(4) 0.0296(15) Uani 1 1 d . . .
N21 N 0.2829(3) 0.4254(4) -0.0231(4) 0.0291(15) Uani 1 1 d . . .
N22 N 0.3317(3) 0.3593(4) -0.0011(4) 0.0295(15) Uani 1 1 d . . .
O31 O 0.1742(4) 0.6383(5) -0.0937(5) 0.071(2) Uani 1 1 d . . .
O32 O 0.2194(4) 0.7060(4) 0.1681(5) 0.072(2) Uani 1 1 d . . .
O33 O 0.3890(3) 0.6649(4) -0.0037(4) 0.0481(16) Uani 1 1 d . . .
O41 O 0.4259(5) 0.1800(6) 0.1417(7) 0.103(3) Uani 1 1 d . . .
C41 C 0.4640(6) 0.1239(7) 0.1174(9) 0.075(4) Uani 1 1 d . . .
C42 C 0.4551(7) 0.0274(8) 0.1434(11) 0.101(5) Uani 1 1 d . . .
H42A H 0.4243 0.0244 0.1932 0.151 Uiso 1 1 calc R . .
H42B H 0.5026 0.0011 0.1585 0.151 Uiso 1 1 calc R . .
H42C H 0.4325 -0.0071 0.0959 0.151 Uiso 1 1 calc R . .
C43 C 0.5172(8) 0.1457(9) 0.0511(13) 0.141(8) Uani 1 1 d . . .
H43A H 0.5018 0.2008 0.0201 0.211 Uiso 1 1 calc R . .
H43B H 0.5199 0.0947 0.0108 0.211 Uiso 1 1 calc R . .
H43C H 0.5649 0.1559 0.0787 0.211 Uiso 1 1 calc R . .
O42 O 0.5000 0.3753(7) 0.7500 0.126(6) Uani 1 2 d S . .
C44 C 0.5000 0.2968(10) 0.7500 0.055(4) Uani 1 2 d S . .
C45 C 0.5653(11) 0.2479(14) 0.7705(14) 0.181(9) Uani 1 1 d . . .
H45A H 0.6050 0.2912 0.7807 0.271 Uiso 1 1 calc R . .
H45B H 0.5767 0.2078 0.7226 0.271 Uiso 1 1 calc R . .
H45C H 0.5589 0.2112 0.8221 0.271 Uiso 1 1 calc R . .

loop_
_atom_site_aniso_label
_atom_site_aniso_U_11
_atom_site_aniso_U_22
_atom_site_aniso_U_33
_atom_site_aniso_U_23
_atom_site_aniso_U_13
_atom_site_aniso_U_12
Re1 0.0390(2) 0.0291(2) 0.0413(3) -0.00285(15) 0.01320(16) -0.00233(15)
Br1 0.0441(6) 0.0391(5) 0.0724(7) -0.0022(4) 0.0256(5) -0.0037(4)
C1 0.041(5) 0.029(4) 0.025(4) -0.001(3) 0.009(4) -0.004(3)
C2 0.025(4) 0.032(5) 0.033(5) 0.001(3) 0.003(4) 0.004(3)
C3 0.040(5) 0.041(5) 0.020(4) 0.003(3) 0.005(4) -0.001(4)
C4 0.033(4) 0.035(5) 0.033(5) 0.001(3) 0.008(4) -0.003(4)
C11 0.045(5) 0.039(5) 0.039(5) 0.010(4) 0.003(4) -0.011(4)
C12 0.079(8) 0.058(6) 0.037(6) 0.000(5) 0.014(5) -0.018(6)
C13 0.061(6) 0.047(5) 0.037(6) -0.008(4) 0.018(5) -0.008(5)
C21 0.046(5) 0.030(4) 0.031(5) -0.005(3) 0.015(4) -0.006(4)
C22 0.047(5) 0.040(5) 0.028(5) -0.008(4) 0.013(4) -0.020(4)
C23 0.037(5) 0.047(5) 0.034(5) 0.006(4) 0.013(4) -0.010(4)
C31 0.045(6) 0.031(5) 0.074(7) -0.001(5) 0.012(5) -0.004(4)
C32 0.056(6) 0.035(5) 0.064(7) -0.008(5) 0.018(5) 0.003(4)
C33 0.048(5) 0.027(4) 0.041(5) -0.005(4) 0.009(4) -0.003(4)
N11 0.049(4) 0.033(4) 0.028(4) -0.005(3) 0.011(3) -0.004(3)
N12 0.035(4) 0.035(4) 0.020(4) 0.001(3) 0.008(3) -0.009(3)
N21 0.028(4) 0.033(4) 0.027(4) -0.005(3) 0.006(3) -0.006(3)
N22 0.033(4) 0.020(3) 0.036(4) -0.001(3) 0.010(3) -0.002(3)
O31 0.063(5) 0.054(4) 0.096(6) 0.017(4) -0.005(4) 0.002(4)
O32 0.087(6) 0.041(4) 0.090(6) -0.020(4) 0.034(4) 0.008(4)
O33 0.053(4) 0.036(3) 0.057(4) -0.007(3) 0.013(3) -0.010(3)
O41 0.116(8) 0.067(6) 0.127(8) 0.015(5) 0.028(6) 0.028(5)
C41 0.045(6) 0.044(7) 0.138(12) 0.016(7) 0.019(7) 0.015(5)
C42 0.062(8) 0.070(8) 0.171(16) 0.040(9) 0.027(9) 0.005(7)
C43 0.077(10) 0.087(10) 0.26(2) 0.054(12) 0.068(12) 0.032(8)
O42 0.29(2) 0.040(7) 0.047(7) 0.000 0.017(9) 0.000
C44 0.074(10) 0.049(9) 0.041(8) 0.000 -0.006(7) 0.000
C45 0.153(18) 0.22(2) 0.17(2) 0.014(19) -0.006(15) 0.086(17)

loop_
_geom_bond_atom_site_label_1
_geom_bond_atom_site_label_2
_geom_bond_distance
_geom_bond_site_symmetry_2
_geom_bond_publ_flag
Re1 C31 1.869(11) . ?
Re1 C33 1.908(9) . ?
Re1 C32 1.923(9) . ?
Re1 N11 2.164(7) . ?
Re1 N21 2.184(6) . ?
Re1 Br1 2.6363(9) . ?
C1 N12 1.451(9) . ?
C1 N22 1.472(10) . ?
C1 C2 1.515(10) . ?
C1 H1 1.0000 . ?
C2 C3 1.379(11) . ?
C2 C4 1.385(11) . ?
C3 C4 1.373(11) 5_665 ?
C3 H3 0.9500 . ?
C4 C3 1.373(11) 5_665 ?
C4 H4 0.9500 . ?
C11 C12 1.344(13) . ?
C11 N12 1.349(10) . ?
C11 H11 0.9500 . ?
C12 C13 1.377(14) . ?
C12 H12 0.9500 . ?
C13 N11 1.326(11) . ?
C13 H13 0.9500 . ?
C21 C22 1.323(12) . ?
C21 N22 1.353(9) . ?
C21 H21 0.9500 . ?
C22 C23 1.406(12) . ?
C22 H22 0.9500 . ?
C23 N21 1.311(10) . ?
C23 H23 0.9500 . ?
C31 O31 1.178(11) . ?
C32 O32 1.147(10) . ?
C33 O33 1.140(9) . ?
N11 N12 1.363(9) . ?
N21 N22 1.362(9) . ?
O41 C41 1.156(12) . ?
C41 C42 1.483(14) . ?
C41 C43 1.489(18) . ?
C42 H42A 0.9800 . ?
C42 H42B 0.9800 . ?
C42 H42C 0.9800 . ?
C43 H43A 0.9800 . ?
C43 H43B 0.9800 . ?
C43 H43C 0.9800 . ?
O42 C44 1.152(16) . ?
C44 C45 1.432(18) 2_656 ?
C44 C45 1.432(18) . ?
C45 H45A 0.9800 . ?
C45 H45B 0.9800 . ?
C45 H45C 0.9800 . ?
